data_4345814
loop_
_publ_author_name
'Loukopoulos, Edward'
'Kallitsakis, Michael'
'Tsoureas, Nikolaos'
'Abdul-Sada, Alaa'
'Chilton, Nicholas F.'
'Lykakis, Ioannis N.'
'Kostakis, George E.'

_publ_section_title
;
 Cu(II) Coordination Polymers as Vehicles in the A(3) Coupling.
;
_journal_issue 9
_journal_name_full 'Inorganic chemistry'
_journal_page_first 4898
_journal_page_last 4910
_journal_paper_doi 10.1021/acs.inorgchem.6b03084
_journal_volume 56
_journal_year 2017
_chemical_formula_moiety 'C88 H84 Cu2 N24 O2, 4(C F3 O3 S), 4(C3 H6 O)'
_chemical_formula_sum 'C104 H108 Cu2 F12 N24 O18 S4'
_chemical_formula_weight 2465.46
_chemical_name_systematic
;
 ?
;
_space_group_crystal_system monoclinic
_space_group_IT_number 15
_space_group_name_Hall '-C 2yc'
_space_group_name_H-M_alt 'C 1 2/c 1'
_symmetry_space_group_name_Hall '-C 2yc'
_symmetry_space_group_name_H-M 'C 1 2/c 1'
_atom_sites_solution_hydrogens mixed
_audit_creation_date 2017-03-14
_audit_creation_method
;
Olex2 1.2
(compiled 2017.03.02 svn.r3394 for OlexSys, GUI svn.r5324)
;
_cell_angle_alpha 90
_cell_angle_beta 110.418(6)
_cell_angle_gamma 90
_cell_formula_units_Z 4
_cell_length_a 21.7957(11)
_cell_length_b 22.4426(10)
_cell_length_c 27.7251(19)
_cell_measurement_reflns_used 12013
_cell_measurement_temperature 100(2)
_cell_measurement_theta_max 29.3130
_cell_measurement_theta_min 2.3140
_cell_volume 12709.7(13)
_computing_data_collection
;
CrystalClear-SM Expert 3.1 b27 (Rigaku, 2013)
;
_computing_molecular_graphics 'Olex2 (Dolomanov et al., 2009)'
_computing_publication_material 'Olex2 (Dolomanov et al., 2009)'
_computing_structure_refinement 'ShelXL (Sheldrick, 2015)'
_diffrn_ambient_temperature 100.15
_diffrn_detector_area_resol_mean 28.5714
_diffrn_detector_type 'Rigaku HG Saturn724+ (2x2 bin mode)'
_diffrn_measured_fraction_theta_full 0.975
_diffrn_measured_fraction_theta_max 0.995
_diffrn_measurement_device 'four-circle \k goniometer'
_diffrn_measurement_device_type
;
Rigaku FRE+ equipped with VHF Varimax confocal mirrors and an AFC12 goniometer and HG Saturn 724+ detector
;
_diffrn_measurement_method 'profile data from \w-scans'
_diffrn_measurement_specimen_support 'MiTeGen MicroLoop'
_diffrn_radiation_type MoK\a
_diffrn_radiation_wavelength 0.71075
_diffrn_reflns_av_R_equivalents 0.1674
_diffrn_reflns_av_unetI/netI 0.1259
_diffrn_reflns_Laue_measured_fraction_full 0.975
_diffrn_reflns_Laue_measured_fraction_max 0.995
_diffrn_reflns_limit_h_max 25
_diffrn_reflns_limit_h_min -25
_diffrn_reflns_limit_k_max 26
_diffrn_reflns_limit_k_min -26
_diffrn_reflns_limit_l_max 32
_diffrn_reflns_limit_l_min -32
_diffrn_reflns_number 62999
_diffrn_reflns_point_group_measured_fraction_full 0.975
_diffrn_reflns_point_group_measured_fraction_max 0.995
_diffrn_reflns_theta_full 25.242
_diffrn_reflns_theta_max 25.026
_diffrn_reflns_theta_min 2.062
_exptl_absorpt_coefficient_mu 0.485
_exptl_crystal_colour green
_exptl_crystal_colour_primary green
_exptl_crystal_density_diffrn 1.288
_exptl_crystal_description block
_exptl_crystal_F_000 5096
_exptl_crystal_size_max 0.09
_exptl_crystal_size_mid 0.05
_exptl_crystal_size_min 0.04
_refine_diff_density_max 0.889
_refine_diff_density_min -0.387
_refine_diff_density_rms 0.078
_refine_ls_extinction_method none
_refine_ls_goodness_of_fit_ref 0.973
_refine_ls_hydrogen_treatment constr
_refine_ls_matrix_type full
_refine_ls_number_parameters 740
_refine_ls_number_reflns 11194
_refine_ls_number_restraints 112
_refine_ls_restrained_S_all 0.989
_refine_ls_R_factor_all 0.1926
_refine_ls_R_factor_gt 0.0986
_refine_ls_shift/su_max 0.001
_refine_ls_shift/su_mean 0.000
_refine_ls_structure_factor_coef Fsqd
_refine_ls_weighting_details 'w=1/[\s^2^(Fo^2^)+(0.1712P)^2^] where P=(Fo^2^+2Fc^2^)/3'
_refine_ls_weighting_scheme calc
_refine_ls_wR_factor_gt 0.2552
_refine_ls_wR_factor_ref 0.3142
_reflns_Friedel_coverage 0.000
_reflns_number_gt 4836
_reflns_number_total 11194
_reflns_threshold_expression 'I > 2\s(I)'
_cod_data_source_file ic6b03084_si_002.cif
_cod_data_source_block 10
_cod_database_code 4345814
_shelxl_version_number 2014-1
_shelx_space_group_comment
;
The symmetry employed for this shelxl refinement is uniquely defined
by the following loop, which should always be used as a source of
symmetry information in preference to the above space-group names.
They are only intended as comments.
;
_olex2_refinement_description
;
1. Fixed Uiso
 At 1.2 times of:
  All C(H) groups, All C(H,H) groups
 At 1.5 times of:
  All C(H,H,H) groups, All O(H,H) groups
2. Rigid bond restraints
 C46, S2, O5, O6, O7, F5, F6, F4, S2, O5, S2, O6, S2, O7, S2, C46, F5, C46, F6,
  C46, F4, C46
 with sigma for 1-2 distances of 0.01 and sigma for 1-3 distances of 0.01
3. Uiso/Uaniso restraints and constraints
F5 \\sim S2 \\sim O5 \\sim O6 \\sim O7 \\sim C46 \\sim F6 \\sim F4 \\sim S2
\\sim O5 \\sim S2 \\sim O6 \\sim S2 \\sim O7 \\sim S2 \\sim C46 \\sim F5 \\sim
C46 \\sim F6 \\sim C46 \\sim F4 \\sim C46: within 1.7A with sigma of 0.04 and
sigma for terminal atoms of 0.08
4. Rigid body (RIGU) restrains
 F5, S2, O5, O6, O7, C46, F6, F4, S2, O5, S2, O6, S2, O7, S2, C46, F5, C46, F6,
  C46, F4, C46
 with sigma for 1-2 distances of 0.004 and sigma for 1-3 distances of 0.004
5.a Rotating group:
 O1(H1A,H1B)
5.b Secondary CH2 refined with riding coordinates:
 C15(H15A,H15B), C8(H8A,H8B), C37(H37A,H37B), C30(H30A,H30B)
5.c Me refined with riding coordinates:
 C50(H50A,H50B,H50C), C47(H47A,H47B,H47C), C49(H49A,H49B,H49C), C52(H52A,H52B,
 H52C), C21(H21A,H21B,H21C), C5(H5A,H5B,H5C), C27(H27A,H27B,H27C), C41(H41A,
 H41B,H41C)
5.d Aromatic/amide H refined with riding coordinates:
 C35(H35), C32(H32), C33(H33), C13(H13), C3(H3), C10(H10), C11(H11), C22(H22),
 C18(H18), C12(H12), C7(H7), C6(H6), C34(H34), C28(H28), C43(H43), C24(H24),
 C25(H25), C39(H39), C42(H42), C19(H19)
;
_olex2_submission_special_instructions 'No special instructions were received'

loop_
_space_group_symop_operation_xyz
'x, y, z'
'-x, y, -z+1/2'
'x+1/2, y+1/2, z'
'-x+1/2, y+1/2, -z+1/2'
'-x, -y, -z'
'x, -y, z-1/2'
'-x+1/2, -y+1/2, -z'
'x+1/2, -y+1/2, z-1/2'

loop_
_atom_site_label
_atom_site_type_symbol
_atom_site_fract_x
_atom_site_fract_y
_atom_site_fract_z
_atom_site_U_iso_or_equiv
_atom_site_adp_type
_atom_site_occupancy
_atom_site_site_symmetry_order
_atom_site_calc_flag
_atom_site_refinement_flags_posn
_atom_site_refinement_flags_adp
Cu1 Cu 0.51026(4) 0.80296(4) 0.39930(3) 0.0671(4) Uani 1 1 d . .
S2 S 0.33413(12) 0.50016(12) 0.13884(11) 0.0991(8) Uani 1 1 d . U
S1 S 0.53492(12) 0.72155(16) 0.53954(12) 0.1196(10) Uani 1 1 d . .
N11 N 0.4318(2) 0.8617(3) 0.1773(2) 0.0647(15) Uani 1 1 d . .
N3 N 0.6820(2) 0.7276(3) 0.4105(2) 0.0632(15) Uani 1 1 d . .
N10 N 0.4177(2) 0.9112(3) 0.1987(2) 0.0666(16) Uani 1 1 d . .
N6 N 0.5214(2) 0.7400(3) 0.1561(2) 0.0572(14) Uani 1 1 d . .
N4 N 0.5703(2) 0.7116(3) 0.2345(2) 0.0632(15) Uani 1 1 d . .
N12 N 0.4597(2) 0.8781(2) 0.1445(2) 0.0629(15) Uani 1 1 d . .
N8 N 0.4016(3) 0.8784(3) 0.3504(2) 0.0711(17) Uani 1 1 d . .
N2 N 0.6173(2) 0.7271(3) 0.4013(2) 0.0628(15) Uani 1 1 d . .
O1 O 0.5295(2) 0.8460(3) 0.4660(2) 0.0929(17) Uani 1 1 d . .
H1A H 0.5372 0.8209 0.4945 0.139 Uiso 1 1 d GR .
H1B H 0.4952 0.8705 0.4663 0.139 Uiso 1 1 d GR .
N1 N 0.6032(2) 0.7760(3) 0.4214(2) 0.0653(16) Uani 1 1 d . .
N9 N 0.3371(3) 0.8863(3) 0.3375(2) 0.0661(15) Uani 1 1 d . .
N7 N 0.4171(3) 0.8293(3) 0.3791(2) 0.0677(16) Uani 1 1 d . .
C16 C 0.5575(3) 0.6615(3) 0.2065(3) 0.0600(18) Uani 1 1 d . .
N5 N 0.5478(3) 0.7593(3) 0.2032(3) 0.0740(17) Uani 1 1 d . .
C2 C 0.7112(3) 0.7770(3) 0.4366(3) 0.0639(19) Uani 1 1 d . .
O2 O 0.5692(3) 0.7767(4) 0.5475(3) 0.138(3) Uani 1 1 d . .
O5 O 0.3724(3) 0.5535(3) 0.1473(3) 0.123(2) Uani 1 1 d . U
C17 C 0.5266(3) 0.6788(3) 0.1559(3) 0.0643(18) Uani 1 1 d . .
C36 C 0.3127(3) 0.9048(3) 0.2175(3) 0.0654(19) Uani 1 1 d . .
C1 C 0.6600(3) 0.8085(3) 0.4440(3) 0.068(2) Uani 1 1 d . .
C44 C 0.4626(3) 0.9389(4) 0.1436(3) 0.073(2) Uani 1 1 d . .
C31 C 0.2771(3) 0.9186(3) 0.2479(3) 0.0641(19) Uani 1 1 d . .
C35 C 0.2799(3) 0.8862(3) 0.1662(3) 0.074(2) Uani 1 1 d . .
H35 H 0.3045 0.8762 0.1450 0.089 Uiso 1 1 calc R .
C9 C 0.7286(3) 0.7042(3) 0.3436(3) 0.0643(19) Uani 1 1 d . .
C29 C 0.3099(3) 0.8422(3) 0.3574(3) 0.0643(19) Uani 1 1 d . .
O9 O 0.3510(4) 1.0635(3) 0.2657(3) 0.123(2) Uani 1 1 d . .
C15 C 0.6095(3) 0.7195(3) 0.2885(3) 0.071(2) Uani 1 1 d . .
H15A H 0.6012 0.6859 0.3086 0.085 Uiso 1 1 calc R .
H15B H 0.5961 0.7567 0.3013 0.085 Uiso 1 1 calc R .
C38 C 0.4362(3) 0.9597(3) 0.1795(3) 0.074(2) Uani 1 1 d . .
C23 C 0.3617(3) 0.8053(3) 0.3844(3) 0.069(2) Uani 1 1 d . .
C14 C 0.6815(3) 0.7223(3) 0.2969(3) 0.0650(19) Uani 1 1 d . .
C32 C 0.2085(3) 0.9143(3) 0.2275(3) 0.075(2) Uani 1 1 d . .
H32 H 0.1838 0.9232 0.2488 0.090 Uiso 1 1 calc R .
C33 C 0.1763(3) 0.8974(3) 0.1774(3) 0.075(2) Uani 1 1 d . .
H33 H 0.1298 0.8961 0.1640 0.090 Uiso 1 1 calc R .
C13 C 0.7034(3) 0.7455(3) 0.2597(3) 0.0677(19) Uani 1 1 d . .
H13 H 0.6721 0.7593 0.2283 0.081 Uiso 1 1 calc R .
C8 C 0.7104(3) 0.6806(3) 0.3873(3) 0.074(2) Uani 1 1 d . .
H8A H 0.6782 0.6479 0.3747 0.088 Uiso 1 1 calc R .
H8B H 0.7498 0.6640 0.4139 0.088 Uiso 1 1 calc R .
O6 O 0.3487(4) 0.4608(4) 0.1815(3) 0.150(3) Uani 1 1 d . U
C3 C 0.7764(3) 0.7979(4) 0.4562(3) 0.075(2) Uani 1 1 d . .
H3 H 0.8114 0.7764 0.4513 0.090 Uiso 1 1 calc R .
C10 C 0.7946(3) 0.7079(4) 0.3498(3) 0.087(2) Uani 1 1 d . .
H10 H 0.8263 0.6953 0.3814 0.104 Uiso 1 1 calc R .
C37 C 0.3883(3) 0.9059(3) 0.2378(3) 0.070(2) Uani 1 1 d . .
H37A H 0.4033 0.9398 0.2619 0.084 Uiso 1 1 calc R .
H37B H 0.4046 0.8689 0.2576 0.084 Uiso 1 1 calc R .
C11 C 0.8155(4) 0.7294(4) 0.3114(4) 0.094(3) Uani 1 1 d . .
H11 H 0.8608 0.7303 0.3161 0.112 Uiso 1 1 calc R .
C22 C 0.5686(3) 0.6016(3) 0.2206(3) 0.080(2) Uani 1 1 d . .
H22 H 0.5896 0.5896 0.2554 0.096 Uiso 1 1 calc R .
C18 C 0.5055(4) 0.6385(4) 0.1159(3) 0.084(2) Uani 1 1 d . .
H18 H 0.4840 0.6504 0.0812 0.101 Uiso 1 1 calc R .
O8 O 0.4421(4) 0.9260(4) 0.4715(3) 0.137(3) Uani 1 1 d . .
C30 C 0.3083(3) 0.9375(3) 0.3029(3) 0.074(2) Uani 1 1 d . .
H30A H 0.3431 0.9670 0.3056 0.088 Uiso 1 1 calc R .
H30B H 0.2750 0.9570 0.3144 0.088 Uiso 1 1 calc R .
C12 C 0.7697(4) 0.7495(4) 0.2665(3) 0.083(2) Uani 1 1 d . .
H12 H 0.7832 0.7660 0.2403 0.100 Uiso 1 1 calc R .
C7 C 0.6721(4) 0.8627(4) 0.4701(3) 0.079(2) Uani 1 1 d . .
H7 H 0.6378 0.8844 0.4757 0.095 Uiso 1 1 calc R .
C6 C 0.7356(4) 0.8837(4) 0.4877(3) 0.090(3) Uani 1 1 d . .
H6 H 0.7443 0.9218 0.5037 0.108 Uiso 1 1 calc R .
C4 C 0.7868(4) 0.8513(4) 0.4828(3) 0.083(2) Uani 1 1 d . .
C34 C 0.2114(3) 0.8822(3) 0.1464(3) 0.076(2) Uani 1 1 d . .
H34 H 0.1895 0.8692 0.1121 0.091 Uiso 1 1 calc R .
F2 F 0.4336(4) 0.7753(4) 0.5459(4) 0.181(3) Uani 1 1 d . .
C28 C 0.2464(3) 0.8321(4) 0.3549(3) 0.081(2) Uani 1 1 d . .
H28 H 0.2119 0.8583 0.3366 0.097 Uiso 1 1 calc R .
O3 O 0.4970(3) 0.7140(4) 0.4849(3) 0.152(3) Uani 1 1 d . .
C26 C 0.2354(4) 0.7839(4) 0.3794(4) 0.097(3) Uani 1 1 d . .
F5 F 0.3254(4) 0.4059(4) 0.0788(3) 0.187(3) Uani 1 1 d . U
F1 F 0.4974(5) 0.7424(5) 0.6159(4) 0.220(4) Uani 1 1 d . .
C43 C 0.4890(4) 0.9783(4) 0.1161(4) 0.091(3) Uani 1 1 d . .
H43 H 0.5058 0.9646 0.0908 0.110 Uiso 1 1 calc R .
C24 C 0.3515(4) 0.7552(4) 0.4092(3) 0.082(2) Uani 1 1 d . .
H24 H 0.3867 0.7294 0.4270 0.099 Uiso 1 1 calc R .
F6 F 0.4225(4) 0.4452(4) 0.1100(5) 0.224(4) Uani 1 1 d . U
C25 C 0.2896(4) 0.7436(4) 0.4074(4) 0.098(3) Uani 1 1 d . .
H25 H 0.2812 0.7094 0.4244 0.117 Uiso 1 1 calc R .
C20 C 0.5478(5) 0.5625(4) 0.1820(4) 0.123(4) Uani 1 1 d . .
C39 C 0.4350(4) 1.0213(4) 0.1904(4) 0.107(3) Uani 1 1 d . .
H39 H 0.4149 1.0359 0.2135 0.129 Uiso 1 1 calc R .
O4 O 0.5730(4) 0.6730(5) 0.5685(4) 0.201(4) Uani 1 1 d . .
O7 O 0.2673(4) 0.5019(5) 0.1134(3) 0.188(3) Uani 1 1 d . U
C42 C 0.4888(5) 1.0381(5) 0.1282(5) 0.120(4) Uani 1 1 d . .
H42 H 0.5058 1.0660 0.1104 0.144 Uiso 1 1 calc R .
F4 F 0.3471(6) 0.4848(5) 0.0495(4) 0.254(4) Uani 1 1 d . U
C19 C 0.5179(6) 0.5798(4) 0.1300(4) 0.136(5) Uani 1 1 d . .
H19 H 0.5060 0.5499 0.1041 0.163 Uiso 1 1 calc R .
C40 C 0.4647(5) 1.0591(4) 0.1655(5) 0.117(4) Uani 1 1 d . .
C51 C 0.2980(9) 1.0840(5) 0.2417(5) 0.162(6) Uani 1 1 d . .
F3 F 0.4378(5) 0.6795(5) 0.5609(5) 0.276(6) Uani 1 1 d . .
C46 C 0.3654(9) 0.4551(7) 0.0994(7) 0.166(3) Uani 1 1 d . U
C50 C 0.2403(6) 1.0800(5) 0.2566(7) 0.204(8) Uani 1 1 d . .
H50A H 0.2093 1.0514 0.2342 0.306 Uiso 1 1 calc R .
H50B H 0.2195 1.1193 0.2532 0.306 Uiso 1 1 calc R .
H50C H 0.2533 1.0666 0.2924 0.306 Uiso 1 1 calc R .
C47 C 0.3498(8) 0.8935(9) 0.4929(6) 0.221(9) Uani 1 1 d . .
H47A H 0.3170 0.8784 0.4612 0.331 Uiso 1 1 calc R .
H47B H 0.3278 0.9120 0.5144 0.331 Uiso 1 1 calc R .
H47C H 0.3772 0.8604 0.5116 0.331 Uiso 1 1 calc R .
C45 C 0.4734(7) 0.7314(8) 0.5675(7) 0.155(5) Uani 1 1 d . .
C48 C 0.3928(6) 0.9398(6) 0.4793(5) 0.141(5) Uani 1 1 d . .
C49 C 0.3736(7) 1.0012(7) 0.4807(9) 0.314(16) Uani 1 1 d . .
H49A H 0.4092 1.0231 0.5062 0.471 Uiso 1 1 calc R .
H49B H 0.3343 1.0029 0.4901 0.471 Uiso 1 1 calc R .
H49C H 0.3642 1.0193 0.4467 0.471 Uiso 1 1 calc R .
C52 C 0.296(2) 1.1171(16) 0.1939(9) 0.63(4) Uani 1 1 d . .
H52A H 0.2656 1.0974 0.1635 0.949 Uiso 1 1 calc R .
H52B H 0.3401 1.1173 0.1916 0.949 Uiso 1 1 calc R .
H52C H 0.2819 1.1582 0.1956 0.949 Uiso 1 1 calc R .
C21 C 0.5412(8) 0.4970(7) 0.1967(6) 0.212(8) Uani 1 1 d . .
H21A H 0.5522 0.4939 0.2340 0.318 Uiso 1 1 calc R .
H21B H 0.5711 0.4720 0.1861 0.318 Uiso 1 1 calc R .
H21C H 0.4961 0.4835 0.1792 0.318 Uiso 1 1 calc R .
C5 C 0.8531(4) 0.8789(5) 0.5064(4) 0.119(3) Uani 1 1 d . .
H5A H 0.8868 0.8497 0.5069 0.178 Uiso 1 1 calc R .
H5B H 0.8595 0.8915 0.5416 0.178 Uiso 1 1 calc R .
H5C H 0.8566 0.9136 0.4860 0.178 Uiso 1 1 calc R .
C27 C 0.1679(6) 0.7667(7) 0.3767(8) 0.216(8) Uani 1 1 d . .
H27A H 0.1361 0.7952 0.3549 0.324 Uiso 1 1 calc R .
H27B H 0.1656 0.7671 0.4114 0.324 Uiso 1 1 calc R .
H27C H 0.1577 0.7266 0.3620 0.324 Uiso 1 1 calc R .
C41 C 0.4598(14) 1.1229(9) 0.1674(11) 0.340(15) Uani 1 1 d . .
H41A H 0.4640 1.1402 0.1363 0.510 Uiso 1 1 calc R .
H41B H 0.4949 1.1381 0.1978 0.510 Uiso 1 1 calc R .
H41C H 0.4173 1.1337 0.1695 0.510 Uiso 1 1 calc R .

loop_
_atom_site_aniso_label
_atom_site_aniso_U_11
_atom_site_aniso_U_22
_atom_site_aniso_U_33
_atom_site_aniso_U_23
_atom_site_aniso_U_13
_atom_site_aniso_U_12
Cu1 0.0438(5) 0.0824(6) 0.0673(7) -0.0100(5) 0.0094(4) -0.0008(4)
S2 0.0828(14) 0.1208(18) 0.1016(19) 0.0178(15) 0.0423(14) 0.0011(13)
S1 0.0605(14) 0.175(3) 0.108(2) -0.0226(19) 0.0093(15) 0.0158(16)
N11 0.045(3) 0.080(4) 0.072(4) -0.002(3) 0.024(3) 0.005(3)
N3 0.045(3) 0.085(4) 0.055(4) 0.009(3) 0.012(3) 0.003(3)
N10 0.046(3) 0.074(4) 0.080(4) 0.009(4) 0.022(3) 0.008(3)
N6 0.038(3) 0.078(4) 0.053(4) -0.003(3) 0.011(3) 0.002(2)
N4 0.045(3) 0.081(4) 0.056(4) 0.004(3) 0.008(3) 0.011(3)
N12 0.046(3) 0.068(4) 0.071(4) 0.006(3) 0.015(3) 0.005(3)
N8 0.043(3) 0.090(4) 0.079(5) -0.019(4) 0.020(3) 0.002(3)
N2 0.039(3) 0.080(4) 0.059(4) 0.002(3) 0.003(3) 0.000(3)
O1 0.055(3) 0.149(5) 0.068(4) -0.020(3) 0.012(3) 0.004(3)
N1 0.042(3) 0.077(4) 0.068(4) -0.005(3) 0.008(3) -0.003(3)
N9 0.048(3) 0.084(4) 0.063(4) -0.013(3) 0.015(3) 0.003(3)
N7 0.052(3) 0.082(4) 0.067(4) -0.018(3) 0.019(3) 0.001(3)
C16 0.043(3) 0.071(5) 0.063(5) 0.007(4) 0.014(3) -0.001(3)
N5 0.056(3) 0.083(4) 0.078(5) 0.005(4) 0.017(4) 0.014(3)
C2 0.046(4) 0.082(5) 0.051(4) 0.009(4) 0.001(3) -0.010(3)
O2 0.091(4) 0.232(8) 0.073(4) 0.000(5) 0.004(4) -0.051(5)
O5 0.123(5) 0.123(4) 0.150(6) 0.020(4) 0.081(4) 0.003(3)
C17 0.047(4) 0.085(6) 0.056(5) 0.002(4) 0.012(4) -0.003(3)
C36 0.054(4) 0.065(4) 0.073(5) 0.001(4) 0.017(4) 0.003(3)
C1 0.056(4) 0.077(5) 0.059(5) 0.010(4) 0.006(4) 0.001(4)
C44 0.049(4) 0.082(6) 0.085(6) 0.014(5) 0.019(4) 0.006(4)
C31 0.048(4) 0.064(4) 0.081(6) -0.008(4) 0.023(4) 0.010(3)
C35 0.060(4) 0.084(5) 0.075(6) 0.000(4) 0.020(4) 0.004(4)
C9 0.048(4) 0.079(5) 0.065(5) 0.004(4) 0.019(4) 0.011(3)
C29 0.051(4) 0.070(5) 0.071(5) -0.013(4) 0.020(4) -0.005(3)
O9 0.117(5) 0.094(4) 0.163(7) 0.023(4) 0.056(5) 0.026(4)
C15 0.051(4) 0.095(5) 0.055(5) -0.006(4) 0.003(4) 0.022(3)
C38 0.057(4) 0.063(5) 0.100(7) 0.007(5) 0.025(4) 0.000(3)
C23 0.044(4) 0.076(5) 0.085(6) -0.011(4) 0.020(4) -0.004(4)
C14 0.048(4) 0.070(4) 0.072(5) 0.000(4) 0.015(4) 0.005(3)
C32 0.060(4) 0.078(5) 0.089(6) -0.012(4) 0.027(4) 0.005(3)
C33 0.050(4) 0.097(5) 0.075(6) -0.014(4) 0.018(4) 0.004(4)
C13 0.055(4) 0.079(5) 0.060(5) 0.000(4) 0.008(4) 0.005(3)
C8 0.054(4) 0.094(5) 0.065(5) 0.009(4) 0.011(4) 0.014(4)
O6 0.157(6) 0.168(6) 0.121(5) 0.016(4) 0.043(4) -0.062(5)
C3 0.044(4) 0.111(6) 0.062(5) 0.030(5) 0.008(4) 0.006(4)
C10 0.042(4) 0.135(7) 0.068(6) 0.011(5) 0.000(4) 0.013(4)
C37 0.053(4) 0.078(5) 0.080(5) -0.004(4) 0.025(4) -0.001(3)
C11 0.054(5) 0.132(7) 0.091(7) 0.009(6) 0.019(5) -0.009(4)
C22 0.067(5) 0.077(6) 0.074(6) 0.004(5) -0.002(4) -0.010(4)
C18 0.079(5) 0.089(6) 0.062(5) -0.003(5) -0.002(4) -0.003(4)
O8 0.114(5) 0.179(7) 0.119(6) -0.037(5) 0.042(5) 0.029(5)
C30 0.057(4) 0.077(5) 0.079(6) -0.013(4) 0.014(4) 0.007(3)
C12 0.063(5) 0.103(6) 0.081(6) -0.008(5) 0.023(5) -0.011(4)
C7 0.070(5) 0.080(5) 0.079(6) 0.004(4) 0.013(4) -0.006(4)
C6 0.065(5) 0.092(6) 0.090(7) -0.013(5) -0.001(5) -0.011(4)
C4 0.065(5) 0.099(6) 0.070(6) 0.015(5) 0.005(4) -0.030(5)
C34 0.057(4) 0.095(5) 0.071(5) -0.006(4) 0.019(4) -0.005(4)
F2 0.129(6) 0.236(8) 0.186(8) -0.032(7) 0.066(6) 0.042(6)
C28 0.051(4) 0.083(5) 0.106(7) 0.001(5) 0.025(4) -0.006(4)
O3 0.091(4) 0.214(8) 0.121(6) -0.058(5) 0.001(5) 0.042(5)
C26 0.072(5) 0.101(6) 0.121(8) -0.012(6) 0.035(6) -0.005(5)
F5 0.213(7) 0.192(6) 0.175(7) -0.034(5) 0.091(6) -0.053(5)
F1 0.189(8) 0.344(13) 0.159(8) -0.030(9) 0.101(7) -0.022(8)
C43 0.096(6) 0.077(6) 0.114(8) 0.024(5) 0.053(6) 0.017(4)
C24 0.059(5) 0.084(6) 0.099(7) -0.012(5) 0.021(4) 0.001(4)
F6 0.168(6) 0.202(7) 0.340(10) -0.085(6) 0.137(6) -0.007(5)
C25 0.088(6) 0.091(6) 0.110(8) 0.016(5) 0.029(5) -0.008(5)
C20 0.158(10) 0.052(5) 0.117(9) 0.009(6) -0.007(7) 0.002(5)
C39 0.099(7) 0.094(7) 0.127(9) 0.001(6) 0.037(6) 0.014(5)
O4 0.109(6) 0.257(10) 0.185(9) 0.000(8) -0.015(6) 0.077(6)
O7 0.101(4) 0.309(10) 0.143(7) -0.006(6) 0.030(4) 0.006(5)
C42 0.125(8) 0.095(8) 0.170(11) 0.049(7) 0.091(8) 0.010(6)
F4 0.395(11) 0.231(8) 0.221(7) 0.011(6) 0.215(8) 0.019(7)
C19 0.187(11) 0.068(6) 0.093(8) -0.006(5) -0.028(7) 0.005(6)
C40 0.130(8) 0.053(6) 0.186(12) 0.014(6) 0.078(8) 0.004(5)
C51 0.216(15) 0.122(9) 0.127(11) -0.006(8) 0.034(11) 0.092(10)
F3 0.167(8) 0.300(12) 0.384(16) -0.005(11) 0.125(9) -0.112(8)
C46 0.186(7) 0.163(7) 0.191(7) -0.025(5) 0.119(7) -0.030(6)
C50 0.129(9) 0.132(10) 0.36(2) -0.102(12) 0.102(13) 0.031(8)
C47 0.155(13) 0.37(3) 0.153(14) -0.106(15) 0.075(11) -0.075(15)
C45 0.111(10) 0.219(16) 0.123(13) -0.024(11) 0.025(10) -0.048(11)
C48 0.088(7) 0.191(12) 0.118(10) -0.089(9) 0.005(7) -0.004(8)
C49 0.167(14) 0.181(14) 0.48(4) -0.165(19) -0.035(17) 0.085(12)
C52 1.00(8) 0.75(6) 0.20(2) 0.23(3) 0.28(4) 0.79(7)
C21 0.271(19) 0.184(14) 0.128(11) -0.030(10) 0.004(12) 0.059(13)
C5 0.095(7) 0.145(8) 0.113(8) 0.010(7) 0.031(6) -0.018(6)
C27 0.124(10) 0.196(13) 0.35(2) 0.084(15) 0.114(13) 0.019(9)
C41 0.47(4) 0.23(2) 0.42(4) 0.06(2) 0.27(4) -0.03(2)

loop_
_atom_type_symbol
_atom_type_description
_atom_type_scat_dispersion_real
_atom_type_scat_dispersion_imag
_atom_type_scat_source
C C 0.0033 0.0016 'International Tables Vol C Tables 4.2.6.8 and 6.1.1.4'
H H 0.0000 0.0000 'International Tables Vol C Tables 4.2.6.8 and 6.1.1.4'
Cu Cu 0.3201 1.2651 'International Tables Vol C Tables 4.2.6.8 and 6.1.1.4'
F F 0.0171 0.0103 'International Tables Vol C Tables 4.2.6.8 and 6.1.1.4'
N N 0.0061 0.0033 'International Tables Vol C Tables 4.2.6.8 and 6.1.1.4'
O O 0.0106 0.0060 'International Tables Vol C Tables 4.2.6.8 and 6.1.1.4'
S S 0.1246 0.1234 'International Tables Vol C Tables 4.2.6.8 and 6.1.1.4'

loop_
_geom_angle_atom_site_label_1
_geom_angle_atom_site_label_2
_geom_angle_atom_site_label_3
_geom_angle
_geom_angle_site_symmetry_1
_geom_angle_site_symmetry_3
N6 Cu1 N12 101.3(2) 2_655 2_655
O1 Cu1 N6 161.2(2) . 2_655
O1 Cu1 N12 97.3(2) . 2_655
O1 Cu1 N7 88.9(2) . .
N1 Cu1 N6 93.6(2) . 2_655
N1 Cu1 N12 86.5(2) . 2_655
N1 Cu1 O1 90.0(2) . .
N1 Cu1 N7 178.3(3) . .
N7 Cu1 N6 87.2(2) . 2_655
N7 Cu1 N12 94.8(2) . 2_655
O5 S2 C46 104.4(6) . .
O6 S2 O5 115.8(4) . .
O6 S2 C46 97.8(7) . .
O7 S2 O5 120.7(6) . .
O7 S2 O6 109.4(6) . .
O7 S2 C46 105.3(7) . .
O2 S1 O3 109.8(5) . .
O2 S1 O4 113.8(5) . .
O2 S1 C45 105.1(7) . .
O3 S1 C45 103.1(6) . .
O4 S1 O3 120.0(6) . .
O4 S1 C45 103.2(8) . .
N12 N11 N10 107.9(5) . .
N2 N3 C2 112.0(6) . .
N2 N3 C8 118.9(6) . .
C2 N3 C8 128.8(6) . .
N11 N10 C37 119.7(6) . .
C38 N10 N11 110.4(6) . .
C38 N10 C37 129.9(7) . .
N5 N6 Cu1 116.3(5) . 2_655
N5 N6 C17 109.1(6) . .
C17 N6 Cu1 134.5(5) . 2_655
C16 N4 N5 109.7(6) . .
C16 N4 C15 128.9(6) . .
N5 N4 C15 121.0(6) . .
N11 N12 Cu1 116.5(4) . 2_655
N11 N12 C44 109.2(6) . .
C44 N12 Cu1 134.3(6) . 2_655
N7 N8 N9 107.1(6) . .
N1 N2 N3 107.4(5) . .
Cu1 O1 H1A 114.0 . .
Cu1 O1 H1B 112.5 . .
H1A O1 H1B 105.0 . .
N2 N1 Cu1 119.1(4) . .
N2 N1 C1 109.0(5) . .
C1 N1 Cu1 129.2(5) . .
N8 N9 C29 111.1(6) . .
N8 N9 C30 116.3(6) . .
C29 N9 C30 132.4(6) . .
N8 N7 Cu1 115.7(4) . .
N8 N7 C23 109.7(6) . .
C23 N7 Cu1 134.3(6) . .
N4 C16 C17 106.3(6) . .
N4 C16 C22 131.6(7) . .
C17 C16 C22 122.0(7) . .
N6 N5 N4 108.2(5) . .
N3 C2 C1 104.1(6) . .
N3 C2 C3 134.3(7) . .
C1 C2 C3 121.6(7) . .
N6 C17 C16 106.7(6) . .
N6 C17 C18 130.6(7) . .
C18 C17 C16 122.6(7) . .
C31 C36 C35 119.5(6) . .
C31 C36 C37 122.2(7) . .
C35 C36 C37 118.2(7) . .
N1 C1 C2 107.6(6) . .
N1 C1 C7 132.3(7) . .
C7 C1 C2 120.2(7) . .
N12 C44 C38 106.8(7) . .
N12 C44 C43 131.7(8) . .
C38 C44 C43 121.4(8) . .
C36 C31 C32 119.2(7) . .
C36 C31 C30 122.7(6) . .
C32 C31 C30 118.1(7) . .
C36 C35 H35 119.7 . .
C34 C35 C36 120.5(7) . .
C34 C35 H35 119.7 . .
C14 C9 C8 122.3(6) . .
C10 C9 C14 119.3(7) . .
C10 C9 C8 118.4(7) . .
N9 C29 C23 105.3(6) . .
N9 C29 C28 131.9(7) . .
C28 C29 C23 122.8(7) . .
N4 C15 H15A 109.3 . .
N4 C15 H15B 109.3 . .
N4 C15 C14 111.7(6) . .
H15A C15 H15B 107.9 . .
C14 C15 H15A 109.3 . .
C14 C15 H15B 109.3 . .
N10 C38 C44 105.6(7) . .
N10 C38 C39 132.8(9) . .
C44 C38 C39 121.6(8) . .
N7 C23 C29 106.8(7) . .
N7 C23 C24 132.4(7) . .
C24 C23 C29 120.8(6) . .
C9 C14 C15 121.2(7) . .
C13 C14 C9 117.8(6) . .
C13 C14 C15 121.0(6) . .
C31 C32 H32 119.2 . .
C33 C32 C31 121.5(7) . .
C33 C32 H32 119.2 . .
C32 C33 H33 120.0 . .
C32 C33 C34 120.0(7) . .
C34 C33 H33 120.0 . .
C14 C13 H13 118.8 . .
C14 C13 C12 122.3(7) . .
C12 C13 H13 118.8 . .
N3 C8 C9 111.7(6) . .
N3 C8 H8A 109.3 . .
N3 C8 H8B 109.3 . .
C9 C8 H8A 109.3 . .
C9 C8 H8B 109.3 . .
H8A C8 H8B 107.9 . .
C2 C3 H3 121.7 . .
C4 C3 C2 116.5(7) . .
C4 C3 H3 121.7 . .
C9 C10 H10 119.0 . .
C11 C10 C9 122.0(7) . .
C11 C10 H10 119.0 . .
N10 C37 C36 115.1(6) . .
N10 C37 H37A 108.5 . .
N10 C37 H37B 108.5 . .
C36 C37 H37A 108.5 . .
C36 C37 H37B 108.5 . .
H37A C37 H37B 107.5 . .
C10 C11 H11 120.6 . .
C12 C11 C10 118.8(7) . .
C12 C11 H11 120.6 . .
C16 C22 H22 122.3 . .
C20 C22 C16 115.5(8) . .
C20 C22 H22 122.3 . .
C17 C18 H18 122.5 . .
C19 C18 C17 115.0(8) . .
C19 C18 H18 122.5 . .
N9 C30 C31 112.2(5) . .
N9 C30 H30A 109.2 . .
N9 C30 H30B 109.2 . .
C31 C30 H30A 109.2 . .
C31 C30 H30B 109.2 . .
H30A C30 H30B 107.9 . .
C13 C12 H12 120.2 . .
C11 C12 C13 119.7(8) . .
C11 C12 H12 120.2 . .
C1 C7 H7 121.1 . .
C6 C7 C1 117.9(8) . .
C6 C7 H7 121.1 . .
C7 C6 H6 119.0 . .
C4 C6 C7 122.0(8) . .
C4 C6 H6 119.0 . .
C3 C4 C5 122.9(9) . .
C6 C4 C3 121.6(7) . .
C6 C4 C5 115.4(9) . .
C35 C34 H34 120.4 . .
C33 C34 C35 119.2(7) . .
C33 C34 H34 120.4 . .
C29 C28 H28 121.3 . .
C26 C28 C29 117.4(8) . .
C26 C28 H28 121.3 . .
C28 C26 C25 120.5(8) . .
C28 C26 C27 121.9(9) . .
C25 C26 C27 117.5(9) . .
C44 C43 H43 121.9 . .
C42 C43 C44 116.1(9) . .
C42 C43 H43 121.9 . .
C23 C24 H24 120.9 . .
C25 C24 C23 118.1(7) . .
C25 C24 H24 120.9 . .
C26 C25 H25 119.8 . .
C24 C25 C26 120.3(8) . .
C24 C25 H25 119.8 . .
C22 C20 C19 122.9(8) . .
C22 C20 C21 116.9(10) . .
C19 C20 C21 118.5(9) . .
C38 C39 H39 121.8 . .
C40 C39 C38 116.3(9) . .
C40 C39 H39 121.8 . .
C43 C42 H42 118.6 . .
C43 C42 C40 122.8(9) . .
C40 C42 H42 118.6 . .
C18 C19 C20 121.9(8) . .
C18 C19 H19 119.0 . .
C20 C19 H19 119.0 . .
C39 C40 C42 121.6(9) . .
C39 C40 C41 122.5(14) . .
C42 C40 C41 114.6(13) . .
O9 C51 C50 125.2(15) . .
O9 C51 C52 113.4(19) . .
C50 C51 C52 121.3(17) . .
F5 C46 S2 112.4(10) . .
F5 C46 F4 92.7(12) . .
F6 C46 S2 122.8(14) . .
F6 C46 F5 113.5(14) . .
F6 C46 F4 103.4(13) . .
F4 C46 S2 106.6(11) . .
C51 C50 H50A 109.5 . .
C51 C50 H50B 109.5 . .
C51 C50 H50C 109.5 . .
H50A C50 H50B 109.5 . .
H50A C50 H50C 109.5 . .
H50B C50 H50C 109.5 . .
H47A C47 H47B 109.5 . .
H47A C47 H47C 109.5 . .
H47B C47 H47C 109.5 . .
C48 C47 H47A 109.5 . .
C48 C47 H47B 109.5 . .
C48 C47 H47C 109.5 . .
F2 C45 S1 112.0(12) . .
F2 C45 F3 108.8(12) . .
F1 C45 S1 112.5(11) . .
F1 C45 F2 107.2(16) . .
F1 C45 F3 107.9(15) . .
F3 C45 S1 108.2(12) . .
O8 C48 C47 121.9(14) . .
O8 C48 C49 122.3(16) . .
C49 C48 C47 115.7(15) . .
C48 C49 H49A 109.5 . .
C48 C49 H49B 109.5 . .
C48 C49 H49C 109.5 . .
H49A C49 H49B 109.5 . .
H49A C49 H49C 109.5 . .
H49B C49 H49C 109.5 . .
C51 C52 H52A 109.5 . .
C51 C52 H52B 109.5 . .
C51 C52 H52C 109.5 . .
H52A C52 H52B 109.5 . .
H52A C52 H52C 109.5 . .
H52B C52 H52C 109.5 . .
C20 C21 H21A 109.5 . .
C20 C21 H21B 109.5 . .
C20 C21 H21C 109.5 . .
H21A C21 H21B 109.5 . .
H21A C21 H21C 109.5 . .
H21B C21 H21C 109.5 . .
C4 C5 H5A 109.5 . .
C4 C5 H5B 109.5 . .
C4 C5 H5C 109.5 . .
H5A C5 H5B 109.5 . .
H5A C5 H5C 109.5 . .
H5B C5 H5C 109.5 . .
C26 C27 H27A 109.5 . .
C26 C27 H27B 109.5 . .
C26 C27 H27C 109.5 . .
H27A C27 H27B 109.5 . .
H27A C27 H27C 109.5 . .
H27B C27 H27C 109.5 . .
C40 C41 H41A 109.5 . .
C40 C41 H41B 109.5 . .
C40 C41 H41C 109.5 . .
H41A C41 H41B 109.5 . .
H41A C41 H41C 109.5 . .
H41B C41 H41C 109.5 . .

loop_
_geom_bond_atom_site_label_1
_geom_bond_atom_site_label_2
_geom_bond_distance
_geom_bond_site_symmetry_2
Cu1 N6 2.023(6) 2_655
Cu1 N12 2.302(6) 2_655
Cu1 O1 1.997(5) .
Cu1 N1 1.994(5) .
Cu1 N7 1.998(5) .
S2 O5 1.430(7) .
S2 O6 1.420(8) .
S2 O7 1.381(8) .
S2 C46 1.789(15) .
S1 O2 1.422(8) .
S1 O3 1.461(8) .
S1 O4 1.434(9) .
S1 C45 1.781(16) .
N11 N10 1.346(7) .
N11 N12 1.309(7) .
N3 N2 1.342(7) .
N3 C2 1.355(8) .
N3 C8 1.478(9) .
N10 C38 1.337(9) .
N10 C37 1.442(9) .
N6 Cu1 2.023(6) 2_655
N6 N5 1.306(8) .
N6 C17 1.378(8) .
N4 C16 1.340(9) .
N4 N5 1.356(7) .
N4 C15 1.453(9) .
N12 Cu1 2.302(6) 2_655
N12 C44 1.367(9) .
N8 N9 1.335(7) .
N8 N7 1.333(8) .
N2 N1 1.316(7) .
O1 H1A 0.9363 .
O1 H1B 0.9303 .
N1 C1 1.385(8) .
N9 C29 1.366(9) .
N9 C30 1.487(9) .
N7 C23 1.376(9) .
C16 C17 1.383(9) .
C16 C22 1.396(10) .
C2 C1 1.395(10) .
C2 C3 1.414(9) .
C17 C18 1.380(10) .
C36 C31 1.366(10) .
C36 C35 1.413(10) .
C36 C37 1.546(9) .
C1 C7 1.393(10) .
C44 C38 1.393(10) .
C44 C43 1.415(11) .
C31 C32 1.407(9) .
C31 C30 1.498(10) .
C35 H35 0.9500 .
C35 C34 1.401(9) .
C9 C14 1.404(10) .
C9 C8 1.498(10) .
C9 C10 1.390(9) .
C29 C23 1.390(9) .
C29 C28 1.379(9) .
O9 C51 1.206(14) .
C15 H15A 0.9900 .
C15 H15B 0.9900 .
C15 C14 1.506(9) .
C38 C39 1.417(11) .
C23 C24 1.377(10) .
C14 C13 1.380(10) .
C32 H32 0.9500 .
C32 C33 1.374(10) .
C33 H33 0.9500 .
C33 C34 1.377(10) .
C13 H13 0.9500 .
C13 C12 1.395(10) .
C8 H8A 0.9900 .
C8 H8B 0.9900 .
C3 H3 0.9500 .
C3 C4 1.385(11) .
C10 H10 0.9500 .
C10 C11 1.382(11) .
C37 H37A 0.9900 .
C37 H37B 0.9900 .
C11 H11 0.9500 .
C11 C12 1.372(11) .
C22 H22 0.9500 .
C22 C20 1.336(12) .
C18 H18 0.9500 .
C18 C19 1.374(11) .
O8 C48 1.208(12) .
C30 H30A 0.9900 .
C30 H30B 0.9900 .
C12 H12 0.9500 .
C7 H7 0.9500 .
C7 C6 1.380(10) .
C6 H6 0.9500 .
C6 C4 1.377(11) .
C4 C5 1.498(11) .
C34 H34 0.9500 .
F2 C45 1.310(17) .
C28 H28 0.9500 .
C28 C26 1.344(12) .
C26 C25 1.475(12) .
C26 C27 1.498(14) .
F5 C46 1.400(15) .
F1 C45 1.283(14) .
C43 H43 0.9500 .
C43 C42 1.384(13) .
C24 H24 0.9500 .
C24 C25 1.356(11) .
F6 C46 1.196(16) .
C25 H25 0.9500 .
C20 C19 1.414(13) .
C20 C21 1.545(17) .
C39 H39 0.9500 .
C39 C40 1.388(13) .
C42 H42 0.9500 .
C42 C40 1.396(14) .
F4 C46 1.461(18) .
C19 H19 0.9500 .
C40 C41 1.44(2) .
C51 C50 1.46(2) .
C51 C52 1.51(3) .
F3 C45 1.376(16) .
C50 H50A 0.9800 .
C50 H50B 0.9800 .
C50 H50C 0.9800 .
C47 H47A 0.9800 .
C47 H47B 0.9800 .
C47 H47C 0.9800 .
C47 C48 1.532(19) .
C48 C49 1.444(17) .
C49 H49A 0.9800 .
C49 H49B 0.9800 .
C49 H49C 0.9800 .
C52 H52A 0.9800 .
C52 H52B 0.9800 .
C52 H52C 0.9800 .
C21 H21A 0.9800 .
C21 H21B 0.9800 .
C21 H21C 0.9800 .
C5 H5A 0.9800 .
C5 H5B 0.9800 .
C5 H5C 0.9800 .
C27 H27A 0.9800 .
C27 H27B 0.9800 .
C27 H27C 0.9800 .
C41 H41A 0.9800 .
C41 H41B 0.9800 .
C41 H41C 0.9800 .
